data_1548939
loop_
_publ_author_name
'Rodriguez, Kevin X.'
'Pilato, Tara C.'
'Ashfeld, Brandon L.'

_publ_section_title
;
 An unusual stereoretentive 1,3-quaternary carbon shift resulting in an
 enantioselective Rh<sup>II</sup>-catalyzed formal [4+1]-cycloaddition
 between diazo compounds and vinyl ketenes.
;
_journal_issue 12
_journal_name_full 'Chemical science'
_journal_page_first 3221
_journal_page_last 3226
_journal_paper_doi 10.1039/c8sc00020d
_journal_volume 9
_journal_year 2018
_chemical_absolute_configuration ad
_chemical_formula_moiety 'C22 H23 N O2 Si'
_chemical_formula_sum 'C22 H23 N O2 Si'
_chemical_formula_weight 361.50
_space_group_crystal_system monoclinic
_space_group_IT_number 4
_space_group_name_Hall 'P 2yb'
_space_group_name_H-M_alt 'P 1 21 1'
_symmetry_space_group_name_Hall 'P 2yb'
_symmetry_space_group_name_H-M 'P 1 21 1'
_atom_sites_solution_hydrogens geom
_atom_sites_solution_primary vecmap
_atom_sites_solution_secondary difmap+
_audit_creation_method SHELXL-2014/7
_audit_update_record
;
2017-06-20 deposited with the CCDC.
2018-02-19 downloaded from the CCDC.
;
_cell_angle_alpha 90
_cell_angle_beta 100.094(5)
_cell_angle_gamma 90
_cell_formula_units_Z 2
_cell_length_a 10.4794(8)
_cell_length_b 7.0464(6)
_cell_length_c 13.4791(10)
_cell_measurement_reflns_used 3951
_cell_measurement_temperature 120(2)
_cell_measurement_theta_max 71.976
_cell_measurement_theta_min 3.331
_cell_volume 979.92(13)
_computing_cell_refinement 'Bruker SAINT (Bruker, 2015)'
_computing_data_collection 'Bruker APEX-3 (Bruker, 2015)'
_computing_data_reduction 'Bruker SAINT (Bruker, 2015)'
_computing_molecular_graphics 'OLEX2 (Dolomanov et al., 2010)'
_computing_publication_material 'CIFTAB (Sheldrick, 2008)'
_computing_structure_refinement 'SHELXL-2014 (Sheldrick, 2015)'
_computing_structure_solution 'SHELXT (Sheldrick, 2015)'
_diffrn_ambient_temperature 120(2)
_diffrn_measured_fraction_theta_full 0.998
_diffrn_measured_fraction_theta_max 0.999
_diffrn_measurement_device_type 'Bruker APEX-II'
_diffrn_radiation_monochromator 'MONTEL Multi-layer'
_diffrn_radiation_source 'Incoatec micro-focus'
_diffrn_radiation_type CuK\a
_diffrn_radiation_wavelength 1.54178
_diffrn_reflns_av_R_equivalents 0.0979
_diffrn_reflns_av_unetI/netI 0.0572
_diffrn_reflns_Laue_measured_fraction_full 0.998
_diffrn_reflns_Laue_measured_fraction_max 0.999
_diffrn_reflns_limit_h_max 12
_diffrn_reflns_limit_h_min -12
_diffrn_reflns_limit_k_max 8
_diffrn_reflns_limit_k_min -8
_diffrn_reflns_limit_l_max 16
_diffrn_reflns_limit_l_min -16
_diffrn_reflns_number 21771
_diffrn_reflns_point_group_measured_fraction_full 0.998
_diffrn_reflns_point_group_measured_fraction_max 0.997
_diffrn_reflns_theta_full 67.679
_diffrn_reflns_theta_max 72.241
_diffrn_reflns_theta_min 3.330
_exptl_absorpt_coefficient_mu 1.173
_exptl_absorpt_correction_type multi-scan
_exptl_absorpt_process_details 'SADABS (Krause et al. 2015)'
_exptl_crystal_colour colorless
_exptl_crystal_density_diffrn 1.235
_exptl_crystal_description block
_exptl_crystal_F_000 390
_exptl_crystal_size_max 0.198
_exptl_crystal_size_mid 0.175
_exptl_crystal_size_min 0.118
_exptl_transmission_factor_max 0.8940
_exptl_transmission_factor_min 0.7921
_refine_diff_density_max 0.231
_refine_diff_density_min -0.514
_refine_diff_density_rms 0.064
_refine_ls_abs_structure_details
;
 Flack x determined using 1249 quotients [(I+)-(I-)]/[(I+)+(I-)]
 (Parsons, Flack and Wagner, Acta Cryst. B69 (2013) 249-259).
;
_refine_ls_abs_structure_Flack -0.01(4)
_refine_ls_extinction_method none
_refine_ls_goodness_of_fit_ref 1.269
_refine_ls_hydrogen_treatment constr
_refine_ls_matrix_type full
_refine_ls_number_parameters 239
_refine_ls_number_reflns 3869
_refine_ls_number_restraints 1
_refine_ls_restrained_S_all 1.269
_refine_ls_R_factor_all 0.0774
_refine_ls_R_factor_gt 0.0596
_refine_ls_shift/su_max 0.000
_refine_ls_shift/su_mean 0.000
_refine_ls_structure_factor_coef Fsqd
_refine_ls_weighting_details 'w=1/[\s^2^(Fo^2^)+(0.1164P)^2^] where P=(Fo^2^+2Fc^2^)/3'
_refine_ls_weighting_scheme calc
_refine_ls_wR_factor_gt 0.1657
_refine_ls_wR_factor_ref 0.2024
_reflns_Friedel_coverage 0.841
_reflns_Friedel_fraction_full 0.998
_reflns_Friedel_fraction_max 0.996
_reflns_number_gt 3398
_reflns_number_total 3869
_reflns_threshold_expression 'I > 2\s(I)'
_cod_data_source_file c8sc00020d2.cif
_cod_data_source_block kr565-a
_cod_depositor_comments 'Adding full bibliography for 1548939--1548940.cif.'
_cod_database_code 1548939
_shelx_shelxl_version_number 2014/7
_shelx_space_group_comment
;
The symmetry employed for this shelxl refinement is uniquely defined
by the following loop, which should always be used as a source of
symmetry information in preference to the above space-group names.
They are only intended as comments.
;
_shelx_estimated_absorpt_t_min 0.801
_shelx_estimated_absorpt_t_max 0.874

loop_
_space_group_symop_operation_xyz
'x, y, z'
'-x, y+1/2, -z'

loop_
_atom_site_label
_atom_site_type_symbol
_atom_site_fract_x
_atom_site_fract_y
_atom_site_fract_z
_atom_site_U_iso_or_equiv
_atom_site_adp_type
_atom_site_occupancy
_atom_site_site_symmetry_order
_atom_site_calc_flag
_atom_site_refinement_flags_posn
_atom_site_refinement_flags_adp
Si1 Si 0.43987(13) 0.5779(2) 0.17725(10) 0.0321(4) Uani 1 1 d . .
O1 O 1.0223(4) 0.7060(6) 0.2383(3) 0.0410(9) Uani 1 1 d . .
O2 O 0.6056(4) 0.2012(7) 0.3387(3) 0.0488(11) Uani 1 1 d . .
N1 N 1.0238(4) 0.6380(7) 0.4066(3) 0.0343(10) Uani 1 1 d . .
C1 C 0.9330(5) 0.6305(7) 0.4700(4) 0.0333(11) Uani 1 1 d . .
C2 C 0.9658(5) 0.6758(8) 0.3081(4) 0.0347(11) Uani 1 1 d . .
C3 C 0.8222(5) 0.6779(8) 0.3079(4) 0.0330(11) Uani 1 1 d . .
C4 C 0.8068(5) 0.6556(8) 0.4151(4) 0.0326(11) Uani 1 1 d . .
C5 C 0.7024(5) 0.6583(8) 0.4633(4) 0.0365(12) Uani 1 1 d . .
H5 H 0.6175 0.6779 0.4263 0.044 Uiso 1 1 calc R U
C6 C 0.7220(6) 0.6316(8) 0.5684(4) 0.0391(13) Uani 1 1 d . .
H6 H 0.6502 0.6296 0.6028 0.047 Uiso 1 1 calc R U
C7 C 0.8477(6) 0.6082(9) 0.6219(4) 0.0421(13) Uani 1 1 d . .
H7 H 0.8603 0.5924 0.6929 0.051 Uiso 1 1 calc R U
C8 C 0.9539(6) 0.6074(8) 0.5743(4) 0.0375(12) Uani 1 1 d . .
H8 H 1.0389 0.5915 0.6116 0.045 Uiso 1 1 calc R U
C9 C 0.7292(5) 0.5870(8) 0.2177(3) 0.0299(10) Uani 1 1 d . .
C10 C 0.7387(5) 0.7981(8) 0.2276(4) 0.0354(12) Uani 1 1 d . .
H10A H 0.6642 0.8662 0.2471 0.042 Uiso 1 1 calc R U
H10B H 0.7831 0.8672 0.1795 0.042 Uiso 1 1 calc R U
C11 C 0.7913(5) 0.4849(8) 0.1391(4) 0.0308(10) Uani 1 1 d . .
C12 C 0.8452(5) 0.3063(9) 0.1613(4) 0.0357(12) Uani 1 1 d . .
H12 H 0.8459 0.2526 0.2260 0.043 Uiso 1 1 calc R U
C13 C 0.8981(6) 0.2062(9) 0.0900(4) 0.0400(12) Uani 1 1 d . .
H13 H 0.9351 0.0846 0.1062 0.048 Uiso 1 1 calc R U
C14 C 0.8974(5) 0.2830(10) -0.0059(4) 0.0391(12) Uani 1 1 d . .
H14 H 0.9332 0.2144 -0.0552 0.047 Uiso 1 1 calc R U
C15 C 0.8435(5) 0.4609(9) -0.0274(4) 0.0381(13) Uani 1 1 d . .
H15 H 0.8425 0.5144 -0.0922 0.046 Uiso 1 1 calc R U
C16 C 0.7906(5) 0.5631(9) 0.0444(4) 0.0346(11) Uani 1 1 d . .
H16 H 0.7545 0.6853 0.0285 0.042 Uiso 1 1 calc R U
C17 C 0.6060(5) 0.4939(8) 0.2381(4) 0.0297(10) Uani 1 1 d . .
C18 C 0.6091(5) 0.3391(8) 0.2914(4) 0.0341(11) Uani 1 1 d . .
C19 C 0.3235(6) 0.3836(10) 0.1854(5) 0.0440(14) Uani 1 1 d . .
H19A H 0.3529 0.2680 0.1557 0.066 Uiso 1 1 calc R U
H19B H 0.2379 0.4195 0.1485 0.066 Uiso 1 1 calc R U
H19C H 0.3181 0.3601 0.2562 0.066 Uiso 1 1 calc R U
C20 C 0.4480(6) 0.6399(10) 0.0447(5) 0.0461(15) Uani 1 1 d . .
H20A H 0.5183 0.7311 0.0434 0.069 Uiso 1 1 calc R U
H20B H 0.3656 0.6964 0.0127 0.069 Uiso 1 1 calc R U
H20C H 0.4645 0.5249 0.0080 0.069 Uiso 1 1 calc R U
C21 C 0.3905(6) 0.7882(10) 0.2453(5) 0.0452(14) Uani 1 1 d . .
H21A H 0.4049 0.7619 0.3178 0.068 Uiso 1 1 calc R U
H21B H 0.2985 0.8149 0.2215 0.068 Uiso 1 1 calc R U
H21C H 0.4423 0.8984 0.2324 0.068 Uiso 1 1 calc R U
C22 C 1.1630(5) 0.6300(8) 0.4398(4) 0.0390(13) Uani 1 1 d . .
H22A H 1.2063 0.6305 0.3810 0.058 Uiso 1 1 calc R U
H22B H 1.1855 0.5136 0.4787 0.058 Uiso 1 1 calc R U
H22C H 1.1912 0.7405 0.4822 0.058 Uiso 1 1 calc R U

loop_
_atom_site_aniso_label
_atom_site_aniso_U_11
_atom_site_aniso_U_22
_atom_site_aniso_U_33
_atom_site_aniso_U_23
_atom_site_aniso_U_13
_atom_site_aniso_U_12
Si1 0.0311(7) 0.0320(7) 0.0330(7) 0.0008(6) 0.0048(5) 0.0013(6)
O1 0.037(2) 0.050(2) 0.0369(19) -0.0038(18) 0.0090(15) -0.0091(18)
O2 0.048(2) 0.040(2) 0.058(2) 0.013(2) 0.0083(19) -0.0018(19)
N1 0.033(2) 0.032(2) 0.036(2) -0.0006(18) 0.0021(17) -0.0017(17)
C1 0.040(3) 0.022(2) 0.037(3) -0.0027(19) 0.004(2) -0.0034(19)
C2 0.039(3) 0.031(3) 0.034(2) -0.004(2) 0.005(2) -0.008(2)
C3 0.037(3) 0.034(3) 0.029(2) -0.003(2) 0.0069(19) -0.005(2)
C4 0.039(3) 0.028(2) 0.031(2) -0.004(2) 0.006(2) -0.005(2)
C5 0.041(3) 0.033(3) 0.035(3) -0.005(2) 0.008(2) -0.005(2)
C6 0.051(3) 0.038(3) 0.032(3) -0.001(2) 0.017(2) -0.004(2)
C7 0.059(3) 0.038(3) 0.030(2) -0.003(2) 0.009(2) -0.005(3)
C8 0.046(3) 0.031(3) 0.034(2) 0.000(2) 0.001(2) 0.000(2)
C9 0.030(2) 0.031(2) 0.027(2) 0.000(2) 0.0013(17) 0.000(2)
C10 0.041(3) 0.033(3) 0.034(3) -0.001(2) 0.008(2) -0.001(2)
C11 0.030(2) 0.033(3) 0.029(2) -0.004(2) 0.0028(18) -0.005(2)
C12 0.035(3) 0.039(3) 0.032(2) 0.002(2) 0.004(2) 0.001(2)
C13 0.037(3) 0.044(3) 0.040(3) 0.000(2) 0.008(2) 0.000(2)
C14 0.031(3) 0.049(3) 0.040(3) -0.008(3) 0.013(2) -0.004(2)
C15 0.032(3) 0.052(4) 0.029(2) 0.000(2) 0.004(2) -0.011(2)
C16 0.035(2) 0.039(3) 0.029(2) 0.002(2) 0.0039(19) -0.006(2)
C17 0.030(2) 0.029(2) 0.030(2) -0.0010(19) 0.0033(18) 0.004(2)
C18 0.030(2) 0.032(3) 0.039(3) 0.002(2) 0.002(2) 0.004(2)
C19 0.033(3) 0.050(4) 0.046(3) 0.006(3) 0.001(2) -0.009(3)
C20 0.046(3) 0.051(4) 0.043(3) 0.011(3) 0.013(2) 0.015(3)
C21 0.041(3) 0.046(3) 0.049(3) -0.011(3) 0.010(3) 0.011(3)
C22 0.032(3) 0.037(3) 0.047(3) 0.000(2) 0.002(2) -0.002(2)

loop_
_atom_type_symbol
_atom_type_description
_atom_type_scat_dispersion_real
_atom_type_scat_dispersion_imag
_atom_type_scat_source
C C 0.0181 0.0091 'International Tables Vol C Tables 4.2.6.8 and 6.1.1.4'
H H 0.0000 0.0000 'International Tables Vol C Tables 4.2.6.8 and 6.1.1.4'
N N 0.0311 0.0180 'International Tables Vol C Tables 4.2.6.8 and 6.1.1.4'
O O 0.0492 0.0322 'International Tables Vol C Tables 4.2.6.8 and 6.1.1.4'
Si Si 0.2541 0.3302 'International Tables Vol C Tables 4.2.6.8 and 6.1.1.4'

loop_
_geom_angle_atom_site_label_1
_geom_angle_atom_site_label_2
_geom_angle_atom_site_label_3
_geom_angle
C19 Si1 C20 111.9(3)
C19 Si1 C21 108.5(3)
C20 Si1 C21 110.5(3)
C19 Si1 C17 108.1(3)
C20 Si1 C17 107.3(3)
C21 Si1 C17 110.5(2)
C2 N1 C1 111.4(4)
C2 N1 C22 123.5(5)
C1 N1 C22 124.7(4)
N1 C1 C8 128.5(5)
N1 C1 C4 110.7(4)
C8 C1 C4 120.7(5)
O1 C2 N1 125.8(5)
O1 C2 C3 128.3(5)
N1 C2 C3 105.9(5)
C4 C3 C2 106.0(4)
C4 C3 C10 126.9(5)
C2 C3 C10 117.1(5)
C4 C3 C9 123.7(5)
C2 C3 C9 119.1(4)
C10 C3 C9 58.1(3)
C5 C4 C1 120.5(5)
C5 C4 C3 133.7(5)
C1 C4 C3 105.7(5)
C4 C5 C6 119.2(5)
C4 C5 H5 120.4
C6 C5 H5 120.4
C7 C6 C5 119.6(5)
C7 C6 H6 120.2
C5 C6 H6 120.2
C8 C7 C6 121.8(5)
C8 C7 H7 119.1
C6 C7 H7 119.1
C7 C8 C1 118.2(5)
C7 C8 H8 120.9
C1 C8 H8 120.9
C10 C9 C17 117.4(5)
C10 C9 C11 120.3(5)
C17 C9 C11 113.9(5)
C10 C9 C3 59.9(3)
C17 C9 C3 118.2(4)
C11 C9 C3 117.0(4)
C9 C10 C3 62.1(3)
C9 C10 H10A 117.6
C3 C10 H10A 117.6
C9 C10 H10B 117.6
C3 C10 H10B 117.6
H10A C10 H10B 114.6
C16 C11 C12 119.5(5)
C16 C11 C9 121.3(5)
C12 C11 C9 119.2(5)
C13 C12 C11 120.7(5)
C13 C12 H12 119.7
C11 C12 H12 119.7
C12 C13 C14 120.4(6)
C12 C13 H13 119.8
C14 C13 H13 119.8
C15 C14 C13 118.6(6)
C15 C14 H14 120.7
C13 C14 H14 120.7
C14 C15 C16 121.3(5)
C14 C15 H15 119.4
C16 C15 H15 119.4
C11 C16 C15 119.6(6)
C11 C16 H16 120.2
C15 C16 H16 120.2
C18 C17 C9 121.5(5)
C18 C17 Si1 115.7(4)
C9 C17 Si1 122.4(4)
O2 C18 C17 176.8(6)
Si1 C19 H19A 109.5
Si1 C19 H19B 109.5
H19A C19 H19B 109.5
Si1 C19 H19C 109.5
H19A C19 H19C 109.5
H19B C19 H19C 109.5
Si1 C20 H20A 109.5
Si1 C20 H20B 109.5
H20A C20 H20B 109.5
Si1 C20 H20C 109.5
H20A C20 H20C 109.5
H20B C20 H20C 109.5
Si1 C21 H21A 109.5
Si1 C21 H21B 109.5
H21A C21 H21B 109.5
Si1 C21 H21C 109.5
H21A C21 H21C 109.5
H21B C21 H21C 109.5
N1 C22 H22A 109.5
N1 C22 H22B 109.5
H22A C22 H22B 109.5
N1 C22 H22C 109.5
H22A C22 H22C 109.5
H22B C22 H22C 109.5

loop_
_geom_bond_atom_site_label_1
_geom_bond_atom_site_label_2
_geom_bond_distance
Si1 C19 1.850(6)
Si1 C20 1.856(6)
Si1 C21 1.863(6)
Si1 C17 1.885(5)
O1 C2 1.215(7)
O2 C18 1.167(7)
N1 C2 1.385(7)
N1 C1 1.387(7)
N1 C22 1.450(6)
C1 C8 1.395(7)
C1 C4 1.409(7)
C2 C3 1.505(8)
C3 C4 1.490(7)
C3 C10 1.523(7)
C3 C9 1.556(7)
C4 C5 1.367(8)
C5 C6 1.409(7)
C5 H5 0.9500
C6 C7 1.395(8)
C6 H6 0.9500
C7 C8 1.378(8)
C7 H7 0.9500
C8 H8 0.9500
C9 C10 1.495(8)
C9 C17 1.516(7)
C9 C11 1.517(7)
C10 H10A 0.9900
C10 H10B 0.9900
C11 C16 1.390(7)
C11 C12 1.390(8)
C12 C13 1.384(8)
C12 H12 0.9500
C13 C14 1.400(8)
C13 H13 0.9500
C14 C15 1.384(9)
C14 H14 0.9500
C15 C16 1.396(8)
C15 H15 0.9500
C16 H16 0.9500
C17 C18 1.303(8)
C19 H19A 0.9800
C19 H19B 0.9800
C19 H19C 0.9800
C20 H20A 0.9800
C20 H20B 0.9800
C20 H20C 0.9800
C21 H21A 0.9800
C21 H21B 0.9800
C21 H21C 0.9800
C22 H22A 0.9800
C22 H22B 0.9800
C22 H22C 0.9800

loop_
_geom_torsion_atom_site_label_1
_geom_torsion_atom_site_label_2
_geom_torsion_atom_site_label_3
_geom_torsion_atom_site_label_4
_geom_torsion
C2 N1 C1 C8 -175.8(5)
C22 N1 C1 C8 -2.6(9)
C2 N1 C1 C4 2.5(6)
C22 N1 C1 C4 175.7(5)
C1 N1 C2 O1 173.5(6)
C22 N1 C2 O1 0.2(9)
C1 N1 C2 C3 -4.6(6)
C22 N1 C2 C3 -177.9(5)
O1 C2 C3 C4 -173.1(6)
N1 C2 C3 C4 4.9(6)
O1 C2 C3 C10 -25.0(8)
N1 C2 C3 C10 153.1(5)
O1 C2 C3 C9 41.8(9)
N1 C2 C3 C9 -140.2(5)
N1 C1 C4 C5 -178.2(5)
C8 C1 C4 C5 0.2(8)
N1 C1 C4 C3 0.8(6)
C8 C1 C4 C3 179.2(5)
C2 C3 C4 C5 175.4(6)
C10 C3 C4 C5 31.4(10)
C9 C3 C4 C5 -41.6(10)
C2 C3 C4 C1 -3.5(6)
C10 C3 C4 C1 -147.5(5)
C9 C3 C4 C1 139.6(5)
C1 C4 C5 C6 -1.3(8)
C3 C4 C5 C6 179.9(6)
C4 C5 C6 C7 1.8(9)
C5 C6 C7 C8 -1.0(9)
C6 C7 C8 C1 -0.1(9)
N1 C1 C8 C7 178.7(5)
C4 C1 C8 C7 0.5(8)
C4 C3 C9 C10 115.8(6)
C2 C3 C9 C10 -105.6(6)
C4 C3 C9 C17 8.9(8)
C2 C3 C9 C17 147.5(5)
C10 C3 C9 C17 -107.0(6)
C4 C3 C9 C11 -133.2(6)
C2 C3 C9 C11 5.4(7)
C10 C3 C9 C11 111.0(6)
C17 C9 C10 C3 108.3(5)
C11 C9 C10 C3 -105.6(5)
C4 C3 C10 C9 -110.4(6)
C2 C3 C10 C9 108.9(5)
C10 C9 C11 C16 -37.6(7)
C17 C9 C11 C16 109.5(6)
C3 C9 C11 C16 -106.8(6)
C10 C9 C11 C12 144.9(5)
C17 C9 C11 C12 -67.9(6)
C3 C9 C11 C12 75.7(6)
C16 C11 C12 C13 0.0(8)
C9 C11 C12 C13 177.5(5)
C11 C12 C13 C14 -0.3(8)
C12 C13 C14 C15 0.3(9)
C13 C14 C15 C16 0.0(8)
C12 C11 C16 C15 0.4(8)
C9 C11 C16 C15 -177.1(5)
C14 C15 C16 C11 -0.3(8)
C10 C9 C17 C18 -136.4(5)
C11 C9 C17 C18 75.4(6)
C3 C9 C17 C18 -67.8(7)
C10 C9 C17 Si1 50.4(6)
C11 C9 C17 Si1 -97.7(5)
C3 C9 C17 Si1 119.1(5)
C19 Si1 C17 C18 -13.1(5)
C20 Si1 C17 C18 -134.0(5)
C21 Si1 C17 C18 105.5(5)
C19 Si1 C17 C9 160.4(4)
C20 Si1 C17 C9 39.6(5)
C21 Si1 C17 C9 -81.0(5)
